data_7017694
loop_
_publ_author_name
'Liang, Lan-Chang'
'Lee, Wei-Ying'
'Hung, Yu-Ting'
'Hsiao, Yi-Chen'
'Cheng, Liang-Chien'
'Chen, Wei-Chen'

_publ_section_title
;
 Nickel complexes incorporating an amido phosphine chelate with a pendant
 amine arm: synthesis, structure, and catalytic Kumada coupling.
;
_journal_issue 4
_journal_name_full 'Dalton transactions (Cambridge, England : 2003)'
_journal_page_first 1381
_journal_page_last 1388
_journal_paper_doi 10.1039/c1dt11338k
_journal_volume 41
_journal_year 2012
_chemical_formula_moiety '4(C24 H29 N2 Ni P), C4 H10 O'
_chemical_formula_sum 'C24 H29 N2 Ni O P'
_chemical_formula_weight 451.17
_space_group_IT_number 14
_symmetry_cell_setting monoclinic
_symmetry_Int_Tables_number 14
_symmetry_space_group_name_Hall '-P 2yn'
_symmetry_space_group_name_H-M 'P 1 21/n 1'
_atom_sites_solution_hydrogens geom
_atom_sites_solution_primary direct
_atom_sites_solution_secondary difmap
_audit_creation_method SHELXL-97
_cell_angle_alpha 90.00
_cell_angle_beta 99.7350(10)
_cell_angle_gamma 90.00
_cell_formula_units_Z 8
_cell_length_a 15.2700(2)
_cell_length_b 9.27600(10)
_cell_length_c 32.8820(4)
_cell_measurement_reflns_used 44467
_cell_measurement_temperature 200(2)
_cell_measurement_theta_max 25.028
_cell_measurement_theta_min 2.037
_cell_volume 4590.49(10)
_computing_cell_refinement 'HKL Scalepack (Otwinowski & Minor 1997)'
_computing_data_collection 'Collect (Nonius BV, 1997-2000)'
_computing_data_reduction 'HKL Denzo and Scalepack'
_computing_molecular_graphics 'Ortep-3 for Windows (Farrugia, 1997)'
_computing_publication_material 'WinGX publication routines (Farrugia, 1999)'
_computing_structure_refinement 'SHELXL-97 (Sheldrick, 1997)'
_computing_structure_solution 'SHELXS-97 (Sheldrick, 1997)'
_diffrn_ambient_temperature 200(2)
_diffrn_detector_area_resol_mean 9
_diffrn_measured_fraction_theta_full 0.992
_diffrn_measured_fraction_theta_max 0.992
_diffrn_measurement_device_type KappaCCD
_diffrn_measurement_method 'CCD rotation images, thick slices'
_diffrn_radiation_monochromator graphite
_diffrn_radiation_probe x-ray
_diffrn_radiation_type MoK\a
_diffrn_radiation_wavelength 0.71073
_diffrn_reflns_av_R_equivalents 0.0696
_diffrn_reflns_av_sigmaI/netI 0.0446
_diffrn_reflns_limit_h_max 17
_diffrn_reflns_limit_h_min -18
_diffrn_reflns_limit_k_max 10
_diffrn_reflns_limit_k_min -10
_diffrn_reflns_limit_l_max 39
_diffrn_reflns_limit_l_min -39
_diffrn_reflns_number 31891
_diffrn_reflns_theta_full 25.02
_diffrn_reflns_theta_max 25.02
_diffrn_reflns_theta_min 2.13
_diffrn_source 'fine-focus sealed tube'
_exptl_absorpt_coefficient_mu 0.932
_exptl_absorpt_correction_T_max 0.8161
_exptl_absorpt_correction_T_min 0.5925
_exptl_absorpt_correction_type multi-scan
_exptl_crystal_density_diffrn 1.306
_exptl_crystal_density_method 'not measured'
_exptl_crystal_F_000 1904
_exptl_crystal_size_max 0.6
_exptl_crystal_size_mid 0.48
_exptl_crystal_size_min 0.22
_refine_diff_density_max 0.892
_refine_diff_density_min -1.283
_refine_diff_density_rms 0.313
_refine_ls_extinction_coef 0.0304(15)
_refine_ls_extinction_expression Fc^*^=kFc[1+0.001xFc^2^\l^3^/sin(2\q)]^-1/4^
_refine_ls_extinction_method SHELXL
_refine_ls_goodness_of_fit_ref 0.890
_refine_ls_hydrogen_treatment constr
_refine_ls_matrix_type full
_refine_ls_number_parameters 554
_refine_ls_number_reflns 8024
_refine_ls_number_restraints 0
_refine_ls_restrained_S_all 0.890
_refine_ls_R_factor_all 0.0630
_refine_ls_R_factor_gt 0.0496
_refine_ls_shift/su_max 0.001
_refine_ls_shift/su_mean 0.000
_refine_ls_structure_factor_coef Fsqd
_refine_ls_weighting_details 'calc w=1/[\s^2^(Fo^2^)+(0.1636P)^2^+0.0000P] where P=(Fo^2^+2Fc^2^)/3'
_refine_ls_weighting_scheme calc
_refine_ls_wR_factor_gt 0.1432
_refine_ls_wR_factor_ref 0.1675
_reflns_number_gt 7026
_reflns_number_total 8024
_reflns_threshold_expression >2sigma(I)
_cod_data_source_file c1dt11338k.txt
_cod_data_source_block 3374
_cod_original_sg_symbol_H-M 'P 21/n'
_cod_database_code 7017694

loop_
_symmetry_equiv_pos_as_xyz
'x, y, z'
'-x+1/2, y+1/2, -z+1/2'
'-x, -y, -z'
'x-1/2, -y-1/2, z-1/2'

loop_
_atom_site_label
_atom_site_type_symbol
_atom_site_fract_x
_atom_site_fract_y
_atom_site_fract_z
_atom_site_U_iso_or_equiv
_atom_site_adp_type
_atom_site_occupancy
_atom_site_symmetry_multiplicity
_atom_site_calc_flag
_atom_site_refinement_flags
_atom_site_disorder_assembly
_atom_site_disorder_group
Ni1 Ni 0.38985(2) 0.46205(4) 0.175984(10) 0.01917(17) Uani 1 1 d . . .
P1 P 0.36453(5) 0.47884(8) 0.11138(2) 0.0177(2) Uani 1 1 d . . .
N1 N 0.41336(17) 0.2639(3) 0.16779(7) 0.0213(5) Uani 1 1 d . . .
N2 N 0.43694(17) 0.4191(3) 0.23544(7) 0.0262(6) Uani 1 1 d . . .
C1 C 0.2650(2) 0.6869(4) 0.18832(11) 0.0381(8) Uani 1 1 d . . .
H1A H 0.2531 0.7900 0.1910 0.057 Uiso 1 1 calc R . .
H1B H 0.2559 0.6368 0.2135 0.057 Uiso 1 1 calc R . .
H1C H 0.2244 0.6474 0.1647 0.057 Uiso 1 1 calc R . .
C2 C 0.3605(2) 0.6659(3) 0.18183(9) 0.0262(7) Uani 1 1 d . . .
H2A H 0.4012 0.7073 0.2056 0.031 Uiso 1 1 calc R . .
H2B H 0.3697 0.7187 0.1567 0.031 Uiso 1 1 calc R . .
C3 C 0.5338(2) 0.4538(4) 0.24008(10) 0.0347(8) Uani 1 1 d . . .
H3A H 0.5640 0.4222 0.2673 0.052 Uiso 1 1 calc R . .
H3B H 0.5414 0.5581 0.2374 0.052 Uiso 1 1 calc R . .
H3C H 0.5594 0.4038 0.2186 0.052 Uiso 1 1 calc R . .
C4 C 0.3990(3) 0.4950(4) 0.26836(9) 0.0373(8) Uani 1 1 d . . .
H4A H 0.4278 0.4598 0.2954 0.056 Uiso 1 1 calc R . .
H4B H 0.3350 0.4762 0.2648 0.056 Uiso 1 1 calc R . .
H4C H 0.4092 0.5989 0.2665 0.056 Uiso 1 1 calc R . .
C5 C 0.4245(2) 0.2614(3) 0.24068(9) 0.0274(7) Uani 1 1 d . . .
H5A H 0.3620 0.2420 0.2433 0.033 Uiso 1 1 calc R . .
H5B H 0.4629 0.2285 0.2663 0.033 Uiso 1 1 calc R . .
C6 C 0.4476(2) 0.1778(3) 0.20415(8) 0.0246(6) Uani 1 1 d . . .
H6A H 0.5127 0.1654 0.2068 0.029 Uiso 1 1 calc R . .
H6B H 0.4194 0.0814 0.2023 0.029 Uiso 1 1 calc R . .
C7 C 0.40778(18) 0.2030(3) 0.12977(8) 0.0198(6) Uani 1 1 d . . .
C8 C 0.4272(2) 0.0586(3) 0.12090(9) 0.0241(6) Uani 1 1 d . . .
H8 H 0.4483 -0.0056 0.1429 0.029 Uiso 1 1 calc R . .
C9 C 0.4161(2) 0.0096(3) 0.08081(9) 0.0265(7) Uani 1 1 d . . .
H9 H 0.4303 -0.0877 0.0756 0.032 Uiso 1 1 calc R . .
C10 C 0.3841(2) 0.1006(3) 0.04754(9) 0.0261(7) Uani 1 1 d . . .
H10 H 0.3760 0.0650 0.0201 0.031 Uiso 1 1 calc R . .
C11 C 0.36449(19) 0.2424(3) 0.05511(8) 0.0231(6) Uani 1 1 d . . .
H11 H 0.3427 0.3046 0.0327 0.028 Uiso 1 1 calc R . .
C12 C 0.37647(18) 0.2947(3) 0.09520(8) 0.0188(6) Uani 1 1 d . . .
C13 C 0.2595(2) 0.5452(3) 0.08281(8) 0.0221(6) Uani 1 1 d . . .
C14 C 0.1878(2) 0.4510(4) 0.07273(9) 0.0275(7) Uani 1 1 d . . .
H14 H 0.1949 0.3515 0.0793 0.033 Uiso 1 1 calc R . .
C15 C 0.1064(2) 0.5019(4) 0.05326(10) 0.0373(8) Uani 1 1 d . . .
H15 H 0.0576 0.4376 0.0467 0.045 Uiso 1 1 calc R . .
C16 C 0.0957(2) 0.6469(5) 0.04323(10) 0.0454(10) Uani 1 1 d . . .
H16 H 0.0400 0.6817 0.0295 0.054 Uiso 1 1 calc R . .
C17 C 0.1658(3) 0.7394(5) 0.05323(11) 0.0462(10) Uani 1 1 d . . .
H17 H 0.1579 0.8388 0.0466 0.055 Uiso 1 1 calc R . .
C18 C 0.2479(2) 0.6910(4) 0.07276(10) 0.0319(7) Uani 1 1 d . . .
H18 H 0.2961 0.7565 0.0793 0.038 Uiso 1 1 calc R . .
C19 C 0.44912(19) 0.5810(3) 0.09047(8) 0.0196(6) Uani 1 1 d . . .
C20 C 0.44543(19) 0.6006(3) 0.04811(8) 0.0222(6) Uani 1 1 d . . .
H20 H 0.3954 0.5666 0.0294 0.027 Uiso 1 1 calc R . .
C21 C 0.5141(2) 0.6693(3) 0.03297(8) 0.0231(6) Uani 1 1 d . . .
H21 H 0.5107 0.6816 0.0041 0.028 Uiso 1 1 calc R . .
C22 C 0.5873(2) 0.7198(3) 0.05968(9) 0.0250(6) Uani 1 1 d . . .
H22 H 0.6344 0.7662 0.0492 0.030 Uiso 1 1 calc R . .
C23 C 0.5915(2) 0.7022(3) 0.10204(9) 0.0245(6) Uani 1 1 d . . .
H23 H 0.6416 0.7371 0.1205 0.029 Uiso 1 1 calc R . .
C24 C 0.5232(2) 0.6340(3) 0.11752(8) 0.0220(6) Uani 1 1 d . . .
H24 H 0.5265 0.6232 0.1465 0.026 Uiso 1 1 calc R . .
Ni2 Ni 0.80315(2) 0.27920(4) 0.113609(10) 0.01947(17) Uani 1 1 d . . .
P2 P 0.91210(5) 0.36782(8) 0.15319(2) 0.0195(2) Uani 1 1 d . . .
N3 N 0.76930(16) 0.1984(3) 0.16209(7) 0.0228(5) Uani 1 1 d . . .
N4 N 0.68534(16) 0.2000(3) 0.08536(7) 0.0236(5) Uani 1 1 d . . .
C25 C 0.7948(2) 0.4999(4) 0.04829(10) 0.0367(8) Uani 1 1 d . . .
H25A H 0.8188 0.5348 0.0243 0.055 Uiso 1 1 calc R . .
H25B H 0.8025 0.5741 0.0698 0.055 Uiso 1 1 calc R . .
H25C H 0.7314 0.4785 0.0401 0.055 Uiso 1 1 calc R . .
C26 C 0.8444(2) 0.3621(3) 0.06499(8) 0.0265(7) Uani 1 1 d . . .
H26A H 0.9085 0.3843 0.0724 0.032 Uiso 1 1 calc R . .
H26B H 0.8373 0.2889 0.0428 0.032 Uiso 1 1 calc R . .
C27 C 0.6161(2) 0.3106(3) 0.08837(9) 0.0274(7) Uani 1 1 d . . .
H27A H 0.5572 0.2698 0.0783 0.041 Uiso 1 1 calc R . .
H27B H 0.6258 0.3945 0.0716 0.041 Uiso 1 1 calc R . .
H27C H 0.6197 0.3402 0.1172 0.041 Uiso 1 1 calc R . .
C28 C 0.6759(2) 0.1517(4) 0.04176(9) 0.0327(7) Uani 1 1 d . . .
H28A H 0.6166 0.1107 0.0330 0.049 Uiso 1 1 calc R . .
H28B H 0.7209 0.0783 0.0393 0.049 Uiso 1 1 calc R . .
H28C H 0.6840 0.2342 0.0241 0.049 Uiso 1 1 calc R . .
C29 C 0.6697(2) 0.0734(3) 0.11133(9) 0.0258(7) Uani 1 1 d . . .
H29A H 0.7091 -0.0070 0.1063 0.031 Uiso 1 1 calc R . .
H29B H 0.6074 0.0406 0.1037 0.031 Uiso 1 1 calc R . .
C30 C 0.68802(19) 0.1143(3) 0.15646(9) 0.0255(6) Uani 1 1 d . . .
H30A H 0.6384 0.1720 0.1637 0.031 Uiso 1 1 calc R . .
H30B H 0.6957 0.0270 0.1740 0.031 Uiso 1 1 calc R . .
C31 C 0.80985(19) 0.2367(3) 0.20063(8) 0.0203(6) Uani 1 1 d . . .
C32 C 0.7811(2) 0.1971(3) 0.23798(9) 0.0254(7) Uani 1 1 d . . .
H32 H 0.7297 0.1390 0.2373 0.030 Uiso 1 1 calc R . .
C33 C 0.8289(2) 0.2442(3) 0.27558(9) 0.0267(7) Uani 1 1 d . . .
H33 H 0.8095 0.2161 0.3004 0.032 Uiso 1 1 calc R . .
C34 C 0.9037(2) 0.3306(3) 0.27792(9) 0.0275(7) Uani 1 1 d . . .
H34 H 0.9347 0.3622 0.3039 0.033 Uiso 1 1 calc R . .
C35 C 0.93268(19) 0.3700(3) 0.24168(9) 0.0231(6) Uani 1 1 d . . .
H35 H 0.9839 0.4288 0.2427 0.028 Uiso 1 1 calc R . .
C36 C 0.88668(19) 0.3234(3) 0.20381(8) 0.0210(6) Uani 1 1 d . . .
C37 C 1.0239(2) 0.3028(3) 0.15124(9) 0.0250(6) Uani 1 1 d . . .
C38 C 1.0345(2) 0.1882(4) 0.12514(11) 0.0340(8) Uani 1 1 d . . .
H38 H 0.9850 0.1521 0.1065 0.041 Uiso 1 1 calc R . .
C39 C 1.1190(3) 0.1261(4) 0.12651(13) 0.0454(10) Uani 1 1 d . . .
H39 H 1.1263 0.0457 0.1095 0.055 Uiso 1 1 calc R . .
C40 C 1.1916(3) 0.1822(4) 0.15264(14) 0.0506(11) Uani 1 1 d . . .
H40 H 1.2485 0.1398 0.1536 0.061 Uiso 1 1 calc R . .
C41 C 1.1818(2) 0.2983(4) 0.17704(12) 0.0417(9) Uani 1 1 d . . .
H41 H 1.2324 0.3378 0.1942 0.050 Uiso 1 1 calc R . .
C42 C 1.0989(2) 0.3590(4) 0.17708(10) 0.0340(8) Uani 1 1 d . . .
H42 H 1.0928 0.4386 0.1946 0.041 Uiso 1 1 calc R . .
C43 C 0.91901(19) 0.5635(3) 0.15165(8) 0.0228(6) Uani 1 1 d . . .
C44 C 0.9818(2) 0.6368(3) 0.13292(9) 0.0273(7) Uani 1 1 d . . .
H44 H 1.0275 0.5845 0.1231 0.033 Uiso 1 1 calc R . .
C45 C 0.9775(2) 0.7859(3) 0.12863(10) 0.0329(8) Uani 1 1 d . . .
H45 H 1.0206 0.8349 0.1160 0.039 Uiso 1 1 calc R . .
C46 C 0.9111(2) 0.8633(4) 0.14253(9) 0.0320(7) Uani 1 1 d . . .
H46 H 0.9079 0.9650 0.1392 0.038 Uiso 1 1 calc R . .
C47 C 0.8491(2) 0.7909(3) 0.16141(10) 0.0296(7) Uani 1 1 d . . .
H47 H 0.8036 0.8438 0.1712 0.036 Uiso 1 1 calc R . .
C48 C 0.8529(2) 0.6433(3) 0.16607(9) 0.0271(7) Uani 1 1 d . . .
H48 H 0.8102 0.5954 0.1792 0.032 Uiso 1 1 calc R . .
O1 O 1.0000 0.0000 0.0000 0.0681(14) Uani 1 2 d S . .
C49 C 0.8536(15) -0.135(2) 0.0025(7) 0.073(6) Uani 0.50 1 d P A -1
H49A H 0.8070 -0.1448 0.0195 0.110 Uiso 0.50 1 calc PR A -1
H49B H 0.8805 -0.2298 -0.0004 0.110 Uiso 0.50 1 calc PR A -1
H49C H 0.8275 -0.0985 -0.0248 0.110 Uiso 0.50 1 calc PR A -1
C50 C 0.9240(7) -0.0316(9) 0.0229(2) 0.045(2) Uani 0.50 1 d P A -1
H50A H 0.9494 -0.0707 0.0504 0.054 Uiso 0.50 1 calc PR A -1
H50B H 0.8947 0.0608 0.0274 0.054 Uiso 0.50 1 calc PR A -1
C51 C 1.0560(5) 0.0895(9) 0.0123(2) 0.0446(18) Uani 0.50 1 d P A -1
H51A H 1.0867 0.0614 0.0401 0.054 Uiso 0.50 1 calc PR A -1
H51B H 1.0265 0.1833 0.0147 0.054 Uiso 0.50 1 calc PR A -1
C49A C 1.1221(11) 0.1065(16) -0.0149(5) 0.052(4) Uani 0.50 1 d P A -1
H49D H 1.1642 0.1824 -0.0041 0.078 Uiso 0.50 1 calc PR A -1
H49E H 1.0921 0.1330 -0.0427 0.078 Uiso 0.50 1 calc PR A -1
H49F H 1.1540 0.0155 -0.0162 0.078 Uiso 0.50 1 calc PR A -1

loop_
_atom_site_aniso_label
_atom_site_aniso_U_11
_atom_site_aniso_U_22
_atom_site_aniso_U_33
_atom_site_aniso_U_23
_atom_site_aniso_U_13
_atom_site_aniso_U_12
Ni1 0.0232(3) 0.0172(3) 0.0172(2) 0.00009(12) 0.00354(16) 0.00066(14)
P1 0.0189(4) 0.0154(4) 0.0186(4) 0.0011(3) 0.0027(3) 0.0009(3)
N1 0.0246(13) 0.0204(13) 0.0181(11) 0.0042(9) 0.0011(9) 0.0026(10)
N2 0.0291(14) 0.0284(14) 0.0203(12) -0.0011(10) 0.0022(10) -0.0028(11)
C1 0.045(2) 0.0307(18) 0.0419(19) -0.0003(14) 0.0149(16) 0.0117(15)
C2 0.0329(17) 0.0227(16) 0.0229(14) -0.0014(11) 0.0044(12) -0.0001(13)
C3 0.0306(18) 0.042(2) 0.0292(17) 0.0030(13) -0.0028(13) -0.0080(15)
C4 0.052(2) 0.039(2) 0.0208(16) -0.0037(14) 0.0081(14) 0.0042(17)
C5 0.0315(17) 0.0275(17) 0.0229(15) 0.0064(12) 0.0041(12) -0.0007(13)
C6 0.0272(16) 0.0205(15) 0.0257(15) 0.0056(12) 0.0038(12) 0.0040(12)
C7 0.0154(14) 0.0200(15) 0.0243(14) 0.0024(11) 0.0039(11) -0.0002(11)
C8 0.0246(16) 0.0190(15) 0.0282(15) 0.0024(11) 0.0031(12) 0.0007(12)
C9 0.0265(16) 0.0158(15) 0.0372(17) -0.0054(12) 0.0058(13) -0.0016(12)
C10 0.0286(16) 0.0235(16) 0.0260(14) -0.0089(12) 0.0040(12) -0.0036(13)
C11 0.0219(15) 0.0271(16) 0.0193(14) 0.0004(11) 0.0008(11) -0.0031(12)
C12 0.0186(14) 0.0139(14) 0.0234(14) 0.0011(10) 0.0026(11) -0.0008(11)
C13 0.0228(15) 0.0242(16) 0.0200(14) 0.0035(11) 0.0054(11) 0.0045(12)
C14 0.0251(16) 0.0338(18) 0.0243(15) 0.0015(12) 0.0058(12) -0.0018(13)
C15 0.0233(17) 0.059(2) 0.0302(17) -0.0044(16) 0.0056(13) 0.0047(16)
C16 0.032(2) 0.070(3) 0.0319(18) -0.0045(17) -0.0006(14) 0.0246(19)
C17 0.055(3) 0.046(2) 0.038(2) 0.0081(16) 0.0049(17) 0.028(2)
C18 0.0377(19) 0.0239(16) 0.0337(17) 0.0032(13) 0.0052(14) 0.0093(14)
C19 0.0221(15) 0.0123(13) 0.0247(14) 0.0005(10) 0.0053(11) 0.0015(11)
C20 0.0240(15) 0.0214(15) 0.0199(13) -0.0022(11) 0.0001(11) 0.0009(12)
C21 0.0319(17) 0.0178(14) 0.0210(14) 0.0003(11) 0.0087(12) -0.0003(12)
C22 0.0278(16) 0.0179(15) 0.0302(16) 0.0008(11) 0.0072(12) -0.0021(12)
C23 0.0242(16) 0.0196(15) 0.0278(15) -0.0001(11) -0.0014(12) -0.0018(12)
C24 0.0286(16) 0.0157(14) 0.0207(13) -0.0006(10) 0.0012(11) 0.0023(12)
Ni2 0.0189(3) 0.0189(3) 0.0198(2) -0.00037(13) 0.00089(16) -0.00134(14)
P2 0.0173(4) 0.0187(4) 0.0222(4) 0.0011(3) 0.0028(3) -0.0019(3)
N3 0.0209(13) 0.0200(13) 0.0261(12) 0.0013(9) -0.0001(10) -0.0054(10)
N4 0.0216(13) 0.0219(13) 0.0257(12) -0.0045(9) -0.0008(10) 0.0009(10)
C25 0.043(2) 0.0364(19) 0.0322(18) 0.0077(15) 0.0099(15) 0.0042(16)
C26 0.0292(17) 0.0284(17) 0.0210(14) 0.0005(12) 0.0019(12) 0.0000(13)
C27 0.0235(16) 0.0241(16) 0.0326(16) -0.0018(12) -0.0012(12) 0.0032(12)
C28 0.0306(18) 0.0359(19) 0.0295(16) -0.0086(13) -0.0010(13) -0.0020(14)
C29 0.0214(15) 0.0164(15) 0.0372(17) -0.0037(12) -0.0024(12) -0.0004(12)
C30 0.0192(15) 0.0207(15) 0.0354(16) 0.0023(12) 0.0013(12) -0.0001(12)
C31 0.0184(15) 0.0175(14) 0.0248(14) 0.0012(11) 0.0035(11) 0.0036(11)
C32 0.0249(16) 0.0234(16) 0.0288(15) 0.0036(12) 0.0071(12) -0.0014(12)
C33 0.0286(17) 0.0276(16) 0.0245(15) 0.0013(12) 0.0068(12) 0.0053(13)
C34 0.0355(18) 0.0242(16) 0.0217(14) -0.0024(11) 0.0019(12) 0.0030(13)
C35 0.0232(15) 0.0193(15) 0.0259(14) -0.0037(11) 0.0018(11) 0.0008(12)
C36 0.0224(15) 0.0191(15) 0.0211(14) 0.0018(11) 0.0028(11) 0.0020(11)
C37 0.0211(15) 0.0245(16) 0.0311(15) 0.0082(12) 0.0092(12) -0.0003(12)
C38 0.0323(18) 0.0223(16) 0.051(2) 0.0058(14) 0.0189(15) -0.0034(13)
C39 0.043(2) 0.0258(19) 0.077(3) 0.0111(17) 0.036(2) 0.0054(16)
C40 0.0267(19) 0.042(2) 0.088(3) 0.034(2) 0.025(2) 0.0077(17)
C41 0.0215(17) 0.053(2) 0.051(2) 0.0255(18) 0.0060(15) 0.0038(15)
C42 0.0226(16) 0.044(2) 0.0341(17) 0.0162(14) 0.0027(13) -0.0032(14)
C43 0.0224(15) 0.0230(15) 0.0203(14) 0.0013(11) -0.0045(11) -0.0027(12)
C44 0.0291(17) 0.0280(17) 0.0252(15) -0.0004(12) 0.0054(12) -0.0055(13)
C45 0.0386(19) 0.0247(17) 0.0359(17) 0.0016(13) 0.0077(14) -0.0102(14)
C46 0.0386(19) 0.0227(16) 0.0322(16) 0.0037(12) -0.0013(13) -0.0057(14)
C47 0.0244(16) 0.0275(17) 0.0358(17) 0.0002(13) 0.0018(13) 0.0015(13)
C48 0.0226(16) 0.0262(17) 0.0318(16) 0.0039(12) 0.0028(12) -0.0040(13)
O1 0.112(4) 0.042(3) 0.059(3) -0.001(2) 0.043(3) 0.011(3)
C49 0.076(13) 0.040(7) 0.107(16) -0.019(8) 0.027(10) -0.005(7)
C50 0.073(6) 0.028(4) 0.033(4) 0.005(3) 0.004(4) 0.016(4)
C51 0.048(5) 0.039(5) 0.041(4) 0.008(3) -0.008(3) 0.016(4)
C49A 0.055(10) 0.030(9) 0.070(9) 0.004(7) 0.003(7) 0.016(7)

loop_
_atom_type_symbol
_atom_type_description
_atom_type_scat_dispersion_real
_atom_type_scat_dispersion_imag
_atom_type_scat_source
C C 0.0033 0.0016 'International Tables Vol C Tables 4.2.6.8 and 6.1.1.4'
H H 0.0000 0.0000 'International Tables Vol C Tables 4.2.6.8 and 6.1.1.4'
N N 0.0061 0.0033 'International Tables Vol C Tables 4.2.6.8 and 6.1.1.4'
Ni Ni 0.3393 1.1124 'International Tables Vol C Tables 4.2.6.8 and 6.1.1.4'
P P 0.1023 0.0942 'International Tables Vol C Tables 4.2.6.8 and 6.1.1.4'
O O 0.0106 0.0060 'International Tables Vol C Tables 4.2.6.8 and 6.1.1.4'

loop_
_geom_angle_atom_site_label_1
_geom_angle_atom_site_label_2
_geom_angle_atom_site_label_3
_geom_angle
_geom_angle_site_symmetry_1
_geom_angle_site_symmetry_3
N1 Ni1 C2 176.90(11) . .
N1 Ni1 N2 84.31(10) . .
C2 Ni1 N2 98.42(11) . .
N1 Ni1 P1 86.28(7) . .
C2 Ni1 P1 91.24(9) . .
N2 Ni1 P1 167.23(8) . .
C12 P1 C13 106.91(13) . .
C12 P1 C19 105.45(13) . .
C13 P1 C19 104.32(13) . .
C12 P1 Ni1 102.55(9) . .
C13 P1 Ni1 122.81(9) . .
C19 P1 Ni1 113.46(9) . .
C7 N1 C6 118.9(2) . .
C7 N1 Ni1 123.21(18) . .
C6 N1 Ni1 117.61(18) . .
C4 N2 C5 107.9(2) . .
C4 N2 C3 108.9(3) . .
C5 N2 C3 110.0(3) . .
C4 N2 Ni1 119.7(2) . .
C5 N2 Ni1 106.05(17) . .
C3 N2 Ni1 104.00(18) . .
C2 C1 H1A 109.5 . .
C2 C1 H1B 109.5 . .
H1A C1 H1B 109.5 . .
C2 C1 H1C 109.5 . .
H1A C1 H1C 109.5 . .
H1B C1 H1C 109.5 . .
C1 C2 Ni1 112.2(2) . .
C1 C2 H2A 109.2 . .
Ni1 C2 H2A 109.2 . .
C1 C2 H2B 109.2 . .
Ni1 C2 H2B 109.2 . .
H2A C2 H2B 107.9 . .
N2 C3 H3A 109.5 . .
N2 C3 H3B 109.5 . .
H3A C3 H3B 109.5 . .
N2 C3 H3C 109.5 . .
H3A C3 H3C 109.5 . .
H3B C3 H3C 109.5 . .
N2 C4 H4A 109.5 . .
N2 C4 H4B 109.5 . .
H4A C4 H4B 109.5 . .
N2 C4 H4C 109.5 . .
H4A C4 H4C 109.5 . .
H4B C4 H4C 109.5 . .
N2 C5 C6 111.0(2) . .
N2 C5 H5A 109.4 . .
C6 C5 H5A 109.4 . .
N2 C5 H5B 109.4 . .
C6 C5 H5B 109.4 . .
H5A C5 H5B 108.0 . .
N1 C6 C5 105.6(2) . .
N1 C6 H6A 110.6 . .
C5 C6 H6A 110.6 . .
N1 C6 H6B 110.6 . .
C5 C6 H6B 110.6 . .
H6A C6 H6B 108.8 . .
N1 C7 C8 126.9(3) . .
N1 C7 C12 116.2(3) . .
C8 C7 C12 116.8(2) . .
C9 C8 C7 121.0(3) . .
C9 C8 H8 119.5 . .
C7 C8 H8 119.5 . .
C8 C9 C10 121.2(3) . .
C8 C9 H9 119.4 . .
C10 C9 H9 119.4 . .
C11 C10 C9 119.4(3) . .
C11 C10 H10 120.3 . .
C9 C10 H10 120.3 . .
C10 C11 C12 120.4(3) . .
C10 C11 H11 119.8 . .
C12 C11 H11 119.8 . .
C11 C12 C7 121.2(3) . .
C11 C12 P1 127.3(2) . .
C7 C12 P1 111.3(2) . .
C14 C13 C18 119.1(3) . .
C14 C13 P1 119.9(2) . .
C18 C13 P1 120.9(2) . .
C15 C14 C13 120.3(3) . .
C15 C14 H14 119.8 . .
C13 C14 H14 119.8 . .
C14 C15 C16 120.1(3) . .
C14 C15 H15 120.0 . .
C16 C15 H15 120.0 . .
C17 C16 C15 119.7(3) . .
C17 C16 H16 120.1 . .
C15 C16 H16 120.1 . .
C16 C17 C18 121.2(4) . .
C16 C17 H17 119.4 . .
C18 C17 H17 119.4 . .
C17 C18 C13 119.5(3) . .
C17 C18 H18 120.2 . .
C13 C18 H18 120.2 . .
C20 C19 C24 118.6(3) . .
C20 C19 P1 122.1(2) . .
C24 C19 P1 119.2(2) . .
C21 C20 C19 120.8(3) . .
C21 C20 H20 119.6 . .
C19 C20 H20 119.6 . .
C22 C21 C20 120.4(3) . .
C22 C21 H21 119.8 . .
C20 C21 H21 119.8 . .
C21 C22 C23 119.4(3) . .
C21 C22 H22 120.3 . .
C23 C22 H22 120.3 . .
C24 C23 C22 120.6(3) . .
C24 C23 H23 119.7 . .
C22 C23 H23 119.7 . .
C23 C24 C19 120.1(3) . .
C23 C24 H24 119.9 . .
C19 C24 H24 119.9 . .
N3 Ni2 C26 177.11(11) . .
N3 Ni2 N4 83.99(10) . .
C26 Ni2 N4 98.67(11) . .
N3 Ni2 P2 86.23(7) . .
C26 Ni2 P2 91.25(9) . .
N4 Ni2 P2 168.32(8) . .
C36 P2 C43 105.90(13) . .
C36 P2 C37 107.66(13) . .
C43 P2 C37 105.67(14) . .
C36 P2 Ni2 102.08(10) . .
C43 P2 Ni2 114.65(9) . .
C37 P2 Ni2 119.85(11) . .
C31 N3 C30 120.3(2) . .
C31 N3 Ni2 122.0(2) . .
C30 N3 Ni2 116.79(18) . .
C28 N4 C27 108.5(2) . .
C28 N4 C29 108.4(2) . .
C27 N4 C29 108.6(2) . .
C28 N4 Ni2 119.17(19) . .
C27 N4 Ni2 107.84(18) . .
C29 N4 Ni2 103.83(16) . .
C26 C25 H25A 109.5 . .
C26 C25 H25B 109.5 . .
H25A C25 H25B 109.5 . .
C26 C25 H25C 109.5 . .
H25A C25 H25C 109.5 . .
H25B C25 H25C 109.5 . .
C25 C26 Ni2 114.1(2) . .
C25 C26 H26A 108.7 . .
Ni2 C26 H26A 108.7 . .
C25 C26 H26B 108.7 . .
Ni2 C26 H26B 108.7 . .
H26A C26 H26B 107.6 . .
N4 C27 H27A 109.5 . .
N4 C27 H27B 109.5 . .
H27A C27 H27B 109.5 . .
N4 C27 H27C 109.5 . .
H27A C27 H27C 109.5 . .
H27B C27 H27C 109.5 . .
N4 C28 H28A 109.5 . .
N4 C28 H28B 109.5 . .
H28A C28 H28B 109.5 . .
N4 C28 H28C 109.5 . .
H28A C28 H28C 109.5 . .
H28B C28 H28C 109.5 . .
N4 C29 C30 110.0(2) . .
N4 C29 H29A 109.7 . .
C30 C29 H29A 109.7 . .
N4 C29 H29B 109.7 . .
C30 C29 H29B 109.7 . .
H29A C29 H29B 108.2 . .
N3 C30 C29 105.8(2) . .
N3 C30 H30A 110.6 . .
C29 C30 H30A 110.6 . .
N3 C30 H30B 110.6 . .
C29 C30 H30B 110.6 . .
H30A C30 H30B 108.7 . .
N3 C31 C36 117.4(3) . .
N3 C31 C32 125.4(3) . .
C36 C31 C32 117.2(3) . .
C33 C32 C31 119.6(3) . .
C33 C32 H32 120.2 . .
C31 C32 H32 120.2 . .
C34 C33 C32 122.2(3) . .
C34 C33 H33 118.9 . .
C32 C33 H33 118.9 . .
C33 C34 C35 118.9(3) . .
C33 C34 H34 120.5 . .
C35 C34 H34 120.5 . .
C34 C35 C36 120.0(3) . .
C34 C35 H35 120.0 . .
C36 C35 H35 120.0 . .
C35 C36 C31 122.1(3) . .
C35 C36 P2 126.5(2) . .
C31 C36 P2 111.4(2) . .
C38 C37 C42 119.1(3) . .
C38 C37 P2 118.8(2) . .
C42 C37 P2 121.9(3) . .
C37 C38 C39 119.7(3) . .
C37 C38 H38 120.2 . .
C39 C38 H38 120.2 . .
C40 C39 C38 120.0(4) . .
C40 C39 H39 120.0 . .
C38 C39 H39 120.0 . .
C41 C40 C39 120.4(3) . .
C41 C40 H40 119.8 . .
C39 C40 H40 119.8 . .
C40 C41 C42 120.8(4) . .
C40 C41 H41 119.6 . .
C42 C41 H41 119.6 . .
C41 C42 C37 120.0(4) . .
C41 C42 H42 120.0 . .
C37 C42 H42 120.0 . .
C48 C43 C44 118.7(3) . .
C48 C43 P2 118.0(2) . .
C44 C43 P2 123.0(2) . .
C45 C44 C43 120.3(3) . .
C45 C44 H44 119.9 . .
C43 C44 H44 119.9 . .
C46 C45 C44 120.5(3) . .
C46 C45 H45 119.7 . .
C44 C45 H45 119.7 . .
C45 C46 C47 119.4(3) . .
C45 C46 H46 120.3 . .
C47 C46 H46 120.3 . .
C48 C47 C46 120.7(3) . .
C48 C47 H47 119.6 . .
C46 C47 H47 119.6 . .
C47 C48 C43 120.5(3) . .
C47 C48 H48 119.8 . .
C43 C48 H48 119.8 . .
C51 O1 C51 179.999(2) . 3_755
C51 O1 C50 58.4(5) . 3_755
C51 O1 C50 121.6(5) 3_755 3_755
C51 O1 C50 121.6(5) . .
C51 O1 C50 58.4(5) 3_755 .
C50 O1 C50 179.998(2) 3_755 .
C50 C49 H49A 109.5 . .
C50 C49 H49B 109.5 . .
H49A C49 H49B 109.5 . .
C50 C49 H49C 109.5 . .
H49A C49 H49C 109.5 . .
H49B C49 H49C 109.5 . .
C49 C50 O1 116.7(12) . .
C49 C50 H50A 108.1 . .
O1 C50 H50A 108.1 . .
C49 C50 H50B 108.1 . .
O1 C50 H50B 108.1 . .
H50A C50 H50B 107.3 . .
O1 C51 C49A 113.0(8) . .
O1 C51 H51A 109.0 . .
C49A C51 H51A 109.0 . .
O1 C51 H51B 109.0 . .
C49A C51 H51B 109.0 . .
H51A C51 H51B 107.8 . .
C51 C49A H49D 109.5 . .
C51 C49A H49E 109.5 . .
H49D C49A H49E 109.5 . .
C51 C49A H49F 109.5 . .
H49D C49A H49F 109.5 . .
H49E C49A H49F 109.5 . .

loop_
_geom_bond_atom_site_label_1
_geom_bond_atom_site_label_2
_geom_bond_distance
_geom_bond_site_symmetry_2
Ni1 N1 1.901(2) .
Ni1 C2 1.960(3) .
Ni1 N2 2.006(2) .
Ni1 P1 2.0996(8) .
P1 C12 1.807(3) .
P1 C13 1.823(3) .
P1 C19 1.827(3) .
N1 C7 1.361(4) .
N1 C6 1.459(3) .
N2 C4 1.489(4) .
N2 C5 1.489(4) .
N2 C3 1.496(4) .
C1 C2 1.522(5) .
C1 H1A 0.9800 .
C1 H1B 0.9800 .
C1 H1C 0.9800 .
C2 H2A 0.9900 .
C2 H2B 0.9900 .
C3 H3A 0.9800 .
C3 H3B 0.9800 .
C3 H3C 0.9800 .
C4 H4A 0.9800 .
C4 H4B 0.9800 .
C4 H4C 0.9800 .
C5 C6 1.521(4) .
C5 H5A 0.9900 .
C5 H5B 0.9900 .
C6 H6A 0.9900 .
C6 H6B 0.9900 .
C7 C8 1.413(4) .
C7 C12 1.436(4) .
C8 C9 1.378(4) .
C8 H8 0.9500 .
C9 C10 1.403(4) .
C9 H9 0.9500 .
C10 C11 1.382(4) .
C10 H10 0.9500 .
C11 C12 1.387(4) .
C11 H11 0.9500 .
C13 C14 1.396(4) .
C13 C18 1.397(4) .
C14 C15 1.381(5) .
C14 H14 0.9500 .
C15 C16 1.388(6) .
C15 H15 0.9500 .
C16 C17 1.367(6) .
C16 H16 0.9500 .
C17 C18 1.384(5) .
C17 H17 0.9500 .
C18 H18 0.9500 .
C19 C20 1.396(4) .
C19 C24 1.404(4) .
C20 C21 1.389(4) .
C20 H20 0.9500 .
C21 C22 1.382(4) .
C21 H21 0.9500 .
C22 C23 1.393(4) .
C22 H22 0.9500 .
C23 C24 1.389(4) .
C23 H23 0.9500 .
C24 H24 0.9500 .
Ni2 N3 1.911(2) .
Ni2 C26 1.971(3) .
Ni2 N4 2.018(2) .
Ni2 P2 2.0988(8) .
P2 C36 1.819(3) .
P2 C43 1.819(3) .
P2 C37 1.821(3) .
N3 C31 1.360(4) .
N3 C30 1.451(4) .
N4 C28 1.486(4) .
N4 C27 1.488(4) .
N4 C29 1.495(4) .
C25 C26 1.539(4) .
C25 H25A 0.9800 .
C25 H25B 0.9800 .
C25 H25C 0.9800 .
C26 H26A 0.9900 .
C26 H26B 0.9900 .
C27 H27A 0.9800 .
C27 H27B 0.9800 .
C27 H27C 0.9800 .
C28 H28A 0.9800 .
C28 H28B 0.9800 .
C28 H28C 0.9800 .
C29 C30 1.511(4) .
C29 H29A 0.9900 .
C29 H29B 0.9900 .
C30 H30A 0.9900 .
C30 H30B 0.9900 .
C31 C36 1.411(4) .
C31 C32 1.420(4) .
C32 C33 1.395(4) .
C32 H32 0.9500 .
C33 C34 1.387(5) .
C33 H33 0.9500 .
C34 C35 1.388(4) .
C34 H34 0.9500 .
C35 C36 1.391(4) .
C35 H35 0.9500 .
C37 C38 1.394(5) .
C37 C42 1.406(5) .
C38 C39 1.407(5) .
C38 H38 0.9500 .
C39 C40 1.383(6) .
C39 H39 0.9500 .
C40 C41 1.366(6) .
C40 H40 0.9500 .
C41 C42 1.385(5) .
C41 H41 0.9500 .
C42 H42 0.9500 .
C43 C48 1.398(4) .
C43 C44 1.400(4) .
C44 C45 1.390(5) .
C44 H44 0.9500 .
C45 C46 1.381(5) .
C45 H45 0.9500 .
C46 C47 1.390(5) .
C46 H46 0.9500 .
C47 C48 1.378(5) .
C47 H47 0.9500 .
C48 H48 0.9500 .
O1 C51 1.211(9) .
O1 C51 1.211(9) 3_755
O1 C50 1.515(10) 3_755
O1 C50 1.515(10) .
C49 C50 1.513(16) .
C49 H49A 0.9800 .
C49 H49B 0.9800 .
C49 H49C 0.9800 .
C50 H50A 0.9900 .
C50 H50B 0.9900 .
C51 C49A 1.46(2) .
C51 H51A 0.9900 .
C51 H51B 0.9900 .
C49A H49D 0.9800 .
C49A H49E 0.9800 .
C49A H49F 0.9800 .

loop_
_geom_torsion_atom_site_label_1
_geom_torsion_atom_site_label_2
_geom_torsion_atom_site_label_3
_geom_torsion_atom_site_label_4
_geom_torsion
_geom_torsion_site_symmetry_1
N1 Ni1 P1 C12 3.32(12) .
C2 Ni1 P1 C12 -174.83(13) .
N2 Ni1 P1 C12 45.9(4) .
N1 Ni1 P1 C13 123.19(14) .
C2 Ni1 P1 C13 -54.95(15) .
N2 Ni1 P1 C13 165.8(4) .
N1 Ni1 P1 C19 -109.89(13) .
C2 Ni1 P1 C19 71.96(14) .
N2 Ni1 P1 C19 -67.3(4) .
C2 Ni1 N1 C7 37(2) .
N2 Ni1 N1 C7 -171.4(2) .
P1 Ni1 N1 C7 -0.1(2) .
C2 Ni1 N1 C6 -150(2) .
N2 Ni1 N1 C6 2.2(2) .
P1 Ni1 N1 C6 173.5(2) .
N1 Ni1 N2 C4 -145.9(3) .
C2 Ni1 N2 C4 32.6(3) .
P1 Ni1 N2 C4 171.4(3) .
N1 Ni1 N2 C5 -23.72(19) .
C2 Ni1 N2 C5 154.8(2) .
P1 Ni1 N2 C5 -66.5(4) .
N1 Ni1 N2 C3 92.3(2) .
C2 Ni1 N2 C3 -89.1(2) .
P1 Ni1 N2 C3 49.6(5) .
N1 Ni1 C2 C1 60(2) .
N2 Ni1 C2 C1 -91.7(2) .
P1 Ni1 C2 C1 96.7(2) .
C4 N2 C5 C6 170.6(3) .
C3 N2 C5 C6 -70.7(3) .
Ni1 N2 C5 C6 41.2(3) .
C7 N1 C6 C5 -166.6(2) .
Ni1 N1 C6 C5 19.5(3) .
N2 C5 C6 N1 -39.5(3) .
C6 N1 C7 C8 3.9(4) .
Ni1 N1 C7 C8 177.5(2) .
C6 N1 C7 C12 -177.9(3) .
Ni1 N1 C7 C12 -4.4(4) .
N1 C7 C8 C9 178.0(3) .
C12 C7 C8 C9 -0.2(4) .
C7 C8 C9 C10 -0.8(5) .
C8 C9 C10 C11 0.8(5) .
C9 C10 C11 C12 0.1(5) .
C10 C11 C12 C7 -1.1(4) .
C10 C11 C12 P1 174.0(2) .
N1 C7 C12 C11 -177.2(3) .
C8 C7 C12 C11 1.1(4) .
N1 C7 C12 P1 7.0(3) .
C8 C7 C12 P1 -174.7(2) .
C13 P1 C12 C11 47.8(3) .
C19 P1 C12 C11 -62.8(3) .
Ni1 P1 C12 C11 178.2(2) .
C13 P1 C12 C7 -136.7(2) .
C19 P1 C12 C7 112.7(2) .
Ni1 P1 C12 C7 -6.3(2) .
C12 P1 C13 C14 33.6(3) .
C19 P1 C13 C14 145.0(2) .
Ni1 P1 C13 C14 -84.2(2) .
C12 P1 C13 C18 -150.1(2) .
C19 P1 C13 C18 -38.7(3) .
Ni1 P1 C13 C18 92.2(3) .
C18 C13 C14 C15 -0.3(4) .
P1 C13 C14 C15 176.1(2) .
C13 C14 C15 C16 0.6(5) .
C14 C15 C16 C17 -0.9(5) .
C15 C16 C17 C18 0.9(5) .
C16 C17 C18 C13 -0.6(5) .
C14 C13 C18 C17 0.3(5) .
P1 C13 C18 C17 -176.1(2) .
C12 P1 C19 C20 66.7(3) .
C13 P1 C19 C20 -45.8(3) .
Ni1 P1 C19 C20 178.2(2) .
C12 P1 C19 C24 -109.2(2) .
C13 P1 C19 C24 138.3(2) .
Ni1 P1 C19 C24 2.2(3) .
C24 C19 C20 C21 0.9(4) .
P1 C19 C20 C21 -175.1(2) .
C19 C20 C21 C22 -0.2(4) .
C20 C21 C22 C23 -0.4(4) .
C21 C22 C23 C24 0.3(4) .
C22 C23 C24 C19 0.5(4) .
C20 C19 C24 C23 -1.0(4) .
P1 C19 C24 C23 175.0(2) .
N3 Ni2 P2 C36 -7.05(12) .
C26 Ni2 P2 C36 174.37(13) .
N4 Ni2 P2 C36 26.1(4) .
N3 Ni2 P2 C43 -121.03(13) .
C26 Ni2 P2 C43 60.38(14) .
N4 Ni2 P2 C43 -87.9(4) .
N3 Ni2 P2 C37 111.67(13) .
C26 Ni2 P2 C37 -66.91(14) .
N4 Ni2 P2 C37 144.8(4) .
C26 Ni2 N3 C31 39(2) .
N4 Ni2 N3 C31 -163.7(2) .
P2 Ni2 N3 C31 10.0(2) .
C26 Ni2 N3 C30 -152(2) .
N4 Ni2 N3 C30 5.4(2) .
P2 Ni2 N3 C30 179.0(2) .
N3 Ni2 N4 C28 -148.7(2) .
C26 Ni2 N4 C28 30.1(2) .
P2 Ni2 N4 C28 178.0(3) .
N3 Ni2 N4 C27 87.07(19) .
C26 Ni2 N4 C27 -94.1(2) .
P2 Ni2 N4 C27 53.8(5) .
N3 Ni2 N4 C29 -28.09(18) .
C26 Ni2 N4 C29 150.78(18) .
P2 Ni2 N4 C29 -61.3(4) .
N3 Ni2 C26 C25 -130(2) .
N4 Ni2 C26 C25 72.6(2) .
P2 Ni2 C26 C25 -101.2(2) .
C28 N4 C29 C30 174.2(2) .
C27 N4 C29 C30 -68.1(3) .
Ni2 N4 C29 C30 46.5(2) .
C31 N3 C30 C29 -171.9(2) .
Ni2 N3 C30 C29 18.9(3) .
N4 C29 C30 N3 -43.2(3) .
C30 N3 C31 C36 -177.5(3) .
Ni2 N3 C31 C36 -8.9(4) .
C30 N3 C31 C32 2.3(4) .
Ni2 N3 C31 C32 171.0(2) .
N3 C31 C32 C33 -179.9(3) .
C36 C31 C32 C33 -0.1(4) .
C31 C32 C33 C34 0.7(5) .
C32 C33 C34 C35 -0.8(5) .
C33 C34 C35 C36 0.2(4) .
C34 C35 C36 C31 0.5(4) .
C34 C35 C36 P2 178.0(2) .
N3 C31 C36 C35 179.3(3) .
C32 C31 C36 C35 -0.5(4) .
N3 C31 C36 P2 1.4(3) .
C32 C31 C36 P2 -178.4(2) .
C43 P2 C36 C35 -52.5(3) .
C37 P2 C36 C35 60.2(3) .
Ni2 P2 C36 C35 -172.8(2) .
C43 P2 C36 C31 125.3(2) .
C37 P2 C36 C31 -122.0(2) .
Ni2 P2 C36 C31 5.0(2) .
C36 P2 C37 C38 111.8(3) .
C43 P2 C37 C38 -135.4(2) .
Ni2 P2 C37 C38 -4.1(3) .
C36 P2 C37 C42 -64.3(3) .
C43 P2 C37 C42 48.6(3) .
Ni2 P2 C37 C42 179.9(2) .
C42 C37 C38 C39 3.1(5) .
P2 C37 C38 C39 -173.0(2) .
C37 C38 C39 C40 -2.3(5) .
C38 C39 C40 C41 -0.3(5) .
C39 C40 C41 C42 2.0(5) .
C40 C41 C42 C37 -1.1(5) .
C38 C37 C42 C41 -1.5(4) .
P2 C37 C42 C41 174.6(2) .
C36 P2 C43 C48 -45.3(2) .
C37 P2 C43 C48 -159.3(2) .
Ni2 P2 C43 C48 66.4(2) .
C36 P2 C43 C44 141.5(2) .
C37 P2 C43 C44 27.4(3) .
Ni2 P2 C43 C44 -106.8(2) .
C48 C43 C44 C45 -0.5(4) .
P2 C43 C44 C45 172.7(2) .
C43 C44 C45 C46 -0.4(5) .
C44 C45 C46 C47 0.9(5) .
C45 C46 C47 C48 -0.5(5) .
C46 C47 C48 C43 -0.4(5) .
C44 C43 C48 C47 0.8(4) .
P2 C43 C48 C47 -172.7(2) .
C51 O1 C50 C49 174.4(12) .
C51 O1 C50 C49 -5.6(12) 3_755
C50 O1 C50 C49 -153(6) 3_755
C51 O1 C51 C49A -176(59) 3_755
C50 O1 C51 C49A 1.7(7) 3_755
C50 O1 C51 C49A -178.3(7) .
